data_2204251
loop_
_publ_author_name
'Yudong, Shen'
'Haiqiang, Wu'
'Xianzhang, Bu'
'Lianquan, Gu'

_publ_section_title
;
 2-Amino-7-chloro-1,8-naphthyridine
;
_journal_issue 9
_journal_name_full 'Acta Crystallographica Section E'
_journal_page_first o1641
_journal_page_last o1642
_journal_paper_doi 10.1107/S1600536804020884
_journal_volume 60
_journal_year 2004
_chemical_formula_iupac 'C8 H6 Cl N3'
_chemical_formula_moiety 'C8 H6 Cl N3'
_chemical_formula_sum 'C8 H6 Cl N3'
_chemical_formula_weight 179.61
_chemical_melting_point .452E-305
_chemical_name_systematic
;
2-amino-7-chloro-1,8-naphthyridine
;
_space_group_IT_number 14
_symmetry_cell_setting monoclinic
_symmetry_space_group_name_Hall '-P 2yn'
_symmetry_space_group_name_H-M 'P 1 21/n 1'
_atom_sites_solution_hydrogens geom
_atom_sites_solution_primary direct
_atom_sites_solution_secondary difmap
_audit_creation_method SHELXL-97
_cell_angle_alpha 90.00
_cell_angle_beta 91.012(17)
_cell_angle_gamma 90.00
_cell_formula_units_Z 4
_cell_length_a 6.906(7)
_cell_length_b 12.538(13)
_cell_length_c 9.099(9)
_cell_measurement_reflns_used 3155
_cell_measurement_temperature 293(2)
_cell_measurement_theta_max 27.22
_cell_measurement_theta_min 2.77
_cell_volume 787.7(14)
_computing_cell_refinement SMART
_computing_data_collection 'SMART (Bruker,1998)'
_computing_data_reduction 'SAINT (Bruker, 1999)'
_computing_molecular_graphics 'SHELXTL (Bruker, 1998)'
_computing_publication_material SHELXTL
_computing_structure_refinement 'SHELXL97 (Sheldrick, 1997)'
_computing_structure_solution 'SHELXS97 (Sheldrick, 1997)'
_diffrn_ambient_temperature 273(2)
_diffrn_measured_fraction_theta_full 0.994
_diffrn_measured_fraction_theta_max 0.994
_diffrn_measurement_device_type 'Bruker SMART CCD area-detector'
_diffrn_measurement_method '\f and \w'
_diffrn_radiation_monochromator graphite
_diffrn_radiation_source 'fine-focus sealed tube'
_diffrn_radiation_type MoK\a
_diffrn_radiation_wavelength 0.71073
_diffrn_reflns_av_R_equivalents 0.0195
_diffrn_reflns_av_sigmaI/netI 0.0187
_diffrn_reflns_limit_h_max 8
_diffrn_reflns_limit_h_min -8
_diffrn_reflns_limit_k_max 9
_diffrn_reflns_limit_k_min -15
_diffrn_reflns_limit_l_max 11
_diffrn_reflns_limit_l_min -11
_diffrn_reflns_number 4791
_diffrn_reflns_theta_full 27.22
_diffrn_reflns_theta_max 27.22
_diffrn_reflns_theta_min 2.77
_diffrn_standards_interval_count 0
_diffrn_standards_interval_time 0
_diffrn_standards_number 0
_exptl_absorpt_coefficient_mu 0.423
_exptl_absorpt_correction_T_max 0.8661
_exptl_absorpt_correction_T_min 0.8164
_exptl_absorpt_correction_type multi-scan
_exptl_absorpt_process_details '(SADABS; Sheldrick, 1996)'
_exptl_crystal_colour orange
_exptl_crystal_density_diffrn 1.515
_exptl_crystal_density_method 'not measured'
_exptl_crystal_description block
_exptl_crystal_F_000 368
_exptl_crystal_size_max 0.50
_exptl_crystal_size_mid 0.40
_exptl_crystal_size_min 0.35
_refine_diff_density_max 0.287
_refine_diff_density_min -0.250
_refine_ls_extinction_method none
_refine_ls_goodness_of_fit_ref 1.045
_refine_ls_hydrogen_treatment mixed
_refine_ls_matrix_type full
_refine_ls_number_parameters 109
_refine_ls_number_reflns 1749
_refine_ls_number_restraints 0
_refine_ls_restrained_S_all 1.045
_refine_ls_R_factor_all 0.0417
_refine_ls_R_factor_gt 0.0357
_refine_ls_shift/su_max 0.000
_refine_ls_shift/su_mean 0.000
_refine_ls_structure_factor_coef Fsqd
_refine_ls_weighting_details 'calc w = 1/[\s^2^(Fo^2^)+(0.0589P)^2^+0.2069P] where P = (Fo^2^+2Fc^2^)/3'
_refine_ls_weighting_scheme calc
_refine_ls_wR_factor_gt 0.1026
_refine_ls_wR_factor_ref 0.1081
_reflns_number_gt 1498
_reflns_number_total 1749
_reflns_threshold_expression I>2\s(I)
_cod_data_source_file ww6272.cif
_cod_data_source_block I
_cod_original_sg_symbol_H-M 'P 21/n'
_cod_database_code 2204251
_cod_database_fobs_code 2204251

loop_
_symmetry_equiv_pos_as_xyz
'x, y, z'
'-x+1/2, y+1/2, -z+1/2'
'-x, -y, -z'
'x-1/2, -y-1/2, z-1/2'

loop_
_atom_site_label
_atom_site_fract_x
_atom_site_fract_y
_atom_site_fract_z
_atom_site_U_iso_or_equiv
_atom_site_adp_type
_atom_site_calc_flag
_atom_site_refinement_flags
_atom_site_occupancy
_atom_site_type_symbol
Cl1 1.14367(7) 0.81937(4) 0.55480(5) 0.06047(19) Uani d . 1 Cl
N1 0.92935(19) 0.66304(10) 0.45997(13) 0.0409(3) Uani d . 1 N
N2 0.71727(17) 0.52888(10) 0.39707(13) 0.0406(3) Uani d . 1 N
C2 1.2349(2) 0.68261(13) 0.33712(19) 0.0507(4) Uani d . 1 C
H2 1.3502 0.7204 0.3293 0.061 Uiso calc R 1 H
N3 0.5031(2) 0.39486(12) 0.34545(16) 0.0556(4) Uani d . 1 N
H3A 0.4302 0.4187 0.4137 0.067 Uiso calc R 1 H
H3B 0.4684 0.3396 0.2956 0.067 Uiso calc R 1 H
C5 0.8888(2) 0.57736(11) 0.37248(14) 0.0368(3) Uani d . 1 C
C1 1.0958(2) 0.71003(13) 0.44037(16) 0.0434(3) Uani d . 1 C
C4 1.0192(2) 0.54205(12) 0.26415(15) 0.0399(3) Uani d . 1 C
C8 0.6709(2) 0.44386(13) 0.31670(16) 0.0425(3) Uani d . 1 C
C3 1.1932(2) 0.59769(14) 0.24847(18) 0.0484(4) Uani d . 1 C
H3 1.2805 0.5767 0.1774 0.058 Uiso calc R 1 H
C6 0.9629(2) 0.45210(13) 0.17916(16) 0.0465(4) Uani d . 1 C
H6 1.0436 0.4267 0.1063 0.056 Uiso calc R 1 H
C7 0.7931(3) 0.40338(14) 0.20357(17) 0.0477(4) Uani d . 1 C
H7 0.7554 0.3444 0.1481 0.057 Uiso calc R 1 H

loop_
_atom_site_aniso_label
_atom_site_aniso_U_11
_atom_site_aniso_U_22
_atom_site_aniso_U_33
_atom_site_aniso_U_12
_atom_site_aniso_U_13
_atom_site_aniso_U_23
Cl1 0.0608(3) 0.0563(3) 0.0647(3) -0.01606(19) 0.0119(2) -0.01139(19)
N1 0.0409(6) 0.0425(7) 0.0395(6) 0.0004(5) 0.0062(5) 0.0014(5)
N2 0.0381(6) 0.0451(7) 0.0387(6) 0.0002(5) 0.0059(5) -0.0019(5)
C2 0.0427(8) 0.0528(9) 0.0571(9) -0.0042(7) 0.0129(7) 0.0069(7)
N3 0.0478(7) 0.0600(9) 0.0593(8) -0.0114(7) 0.0097(6) -0.0190(7)
C5 0.0371(7) 0.0403(7) 0.0331(6) 0.0045(5) 0.0043(5) 0.0057(5)
C1 0.0453(8) 0.0423(8) 0.0428(7) -0.0013(6) 0.0054(6) 0.0040(6)
C4 0.0416(7) 0.0427(8) 0.0358(7) 0.0075(6) 0.0076(5) 0.0068(6)
C8 0.0419(8) 0.0468(8) 0.0388(7) 0.0017(6) 0.0020(6) -0.0003(6)
C3 0.0464(8) 0.0525(9) 0.0469(8) 0.0044(7) 0.0178(7) 0.0060(7)
C6 0.0540(9) 0.0485(9) 0.0375(7) 0.0104(7) 0.0121(6) 0.0007(6)
C7 0.0564(9) 0.0463(9) 0.0405(8) 0.0022(7) 0.0047(6) -0.0066(6)

loop_
_atom_type_symbol
_atom_type_description
_atom_type_scat_dispersion_real
_atom_type_scat_dispersion_imag
_atom_type_scat_source
C C 0.0033 0.0016 'International Tables Vol C Tables 4.2.6.8 and 6.1.1.4'
H H 0.0000 0.0000 'International Tables Vol C Tables 4.2.6.8 and 6.1.1.4'
N N 0.0061 0.0033 'International Tables Vol C Tables 4.2.6.8 and 6.1.1.4'
Cl Cl 0.1484 0.1585 'International Tables Vol C Tables 4.2.6.8 and 6.1.1.4'

loop_
_geom_angle_atom_site_label_1
_geom_angle_atom_site_label_2
_geom_angle_atom_site_label_3
_geom_angle
C1 N1 C5 116.60(13)
C8 N2 C5 118.18(12)
C3 C2 C1 116.66(15)
C3 C2 H2 121.7
C1 C2 H2 121.7
C8 N3 H3A 120.0
C8 N3 H3B 120.0
H3A N3 H3B 120.0
N2 C5 N1 115.39(12)
N2 C5 C4 122.91(14)
N1 C5 C4 121.70(14)
N1 C1 C2 126.68(16)
N1 C1 Cl1 115.45(12)
C2 C1 Cl1 117.87(13)
C3 C4 C5 118.20(15)
C3 C4 C6 124.69(14)
C5 C4 C6 117.11(14)
N2 C8 N3 117.42(14)
N2 C8 C7 122.66(15)
N3 C8 C7 119.92(15)
C2 C3 C4 120.14(14)
C2 C3 H3 119.9
C4 C3 H3 119.9
C7 C6 C4 120.22(14)
C7 C6 H6 119.9
C4 C6 H6 119.9
C6 C7 C8 118.91(16)
C6 C7 H7 120.5
C8 C7 H7 120.5

loop_
_geom_bond_atom_site_label_1
_geom_bond_atom_site_label_2
_geom_bond_distance
_geom_bond_publ_flag
Cl1 C1 1.749(2) ?
N1 C1 1.307(2) yes
N1 C5 1.363(2) yes
N2 C8 1.329(2) yes
N2 C5 1.354(2) yes
C2 C3 1.363(3) yes
C2 C1 1.399(2) yes
C2 H2 0.9300 ?
N3 C8 1.342(2) ?
N3 H3A 0.8600 ?
N3 H3B 0.8600 ?
C5 C4 1.418(2) yes
C4 C3 1.398(2) yes
C4 C6 1.418(2) yes
C8 C7 1.435(2) yes
C3 H3 0.9300 ?
C6 C7 1.344(3) yes
C6 H6 0.9300 ?
C7 H7 0.9300 ?

loop_
_geom_hbond_atom_site_label_D
_geom_hbond_atom_site_label_H
_geom_hbond_atom_site_label_A
_geom_hbond_site_symmetry_A
_geom_hbond_distance_DH
_geom_hbond_distance_HA
_geom_hbond_distance_DA
_geom_hbond_angle_DHA
N3 H3A N2 3_666 0.86 2.12 2.974(3) 172

loop_
_geom_torsion_atom_site_label_1
_geom_torsion_atom_site_label_2
_geom_torsion_atom_site_label_3
_geom_torsion_atom_site_label_4
_geom_torsion
C8 N2 C5 N1 -178.99(13)
C8 N2 C5 C4 0.7(2)
C1 N1 C5 N2 178.74(13)
C1 N1 C5 C4 -1.0(2)
C5 N1 C1 C2 1.2(2)
C5 N1 C1 Cl1 -179.78(10)
C3 C2 C1 N1 -0.5(3)
C3 C2 C1 Cl1 -179.43(12)
N2 C5 C4 C3 -179.67(13)
N1 C5 C4 C3 0.0(2)
N2 C5 C4 C6 0.3(2)
N1 C5 C4 C6 179.98(13)
C5 N2 C8 N3 178.06(14)
C5 N2 C8 C7 -1.4(2)
C1 C2 C3 C4 -0.6(2)
C5 C4 C3 C2 0.8(2)
C6 C4 C3 C2 -179.18(15)
C3 C4 C6 C7 179.37(15)
C5 C4 C6 C7 -0.6(2)
C4 C6 C7 C8 -0.1(2)
N2 C8 C7 C6 1.1(2)
N3 C8 C7 C6 -178.33(15)

loop_
_cod_related_entry_id
_cod_related_entry_database
_cod_related_entry_code
1 ChemSpider 76834
